data_7013388
loop_
_publ_author_name
'Thierry Le Borgne'
'Jean-Marc B\'enech'
'S\'ebastien Floquet'
'G\'erald Bernardinelli'
'Christian Aliprandini'
'Philippe Bettens'
'Claude Piguet'

_publ_section_title
;
 Monometallic lanthanide complexes with tridentate
 2,6-dicarboxamidopyridine ligands. Influence of peripheral
 substitutions on steric congestion and antenna effect
;
_journal_issue 20
_journal_name_full 'Dalton Trans.'
_journal_page_first 3856
_journal_page_last 3868
_journal_paper_doi 10.1039/b307413g
_journal_year 2003
_chemical_formula_moiety
;
Eu (C19 H31 N3 O2)2 (H2 O)2 (C F3 S O3)3 (C4 H8 O)1.5
;
_chemical_formula_sum 'C47 H78 Eu F9 N6 O16.5 S3'
_chemical_formula_weight 1410.5
_space_group_IT_number 14
_symmetry_cell_setting monoclinic
_symmetry_space_group_name_Hall '-P 2yn'
_symmetry_space_group_name_H-M 'P 1 21/n 1'
_audit_conform_dict_name cif_core.dic
_audit_conform_dict_version 2.0.1
_audit_creation_date 2001-10-29
_audit_creation_method from_xtal_archive_file_using_CIFIO
_audit_update_record 2003-06-19
_cell_angle_alpha 90.00000
_cell_angle_beta 101.303(5)
_cell_angle_gamma 90.00000
_cell_formula_units_Z 4
_cell_length_a 14.6845(6)
_cell_length_b 25.3495(13)
_cell_length_c 18.3302(8)
_cell_measurement_reflns_used 7998
_cell_measurement_temperature 200
_cell_measurement_theta_max 25.9
_cell_measurement_theta_min 3.4
_cell_volume 6691.0(5)
_computing_cell_refinement 'CELL (Stoe & Cie, 1999)'
_computing_data_collection 'EXPOSE (Stoe & Cie, 1999)'
_computing_data_reduction 'XRED (Stoe & Cie, 1999)'
_computing_molecular_graphics xtal_gx3
_computing_publication_material xtal_CIFIO
_computing_structure_refinement xtal_CRYLSQ
_computing_structure_solution SIR97
_diffrn_detector_area_resol_mean 6
_diffrn_measured_fraction_theta_max 1.0
_diffrn_measurement_device_type 'Stoe Ipds'
_diffrn_measurement_method \f
_diffrn_radiation_type 'Mo K\a'
_diffrn_radiation_wavelength .71073
_diffrn_reflns_av_R_equivalents .049
_diffrn_reflns_limit_h_max 18
_diffrn_reflns_limit_h_min -18
_diffrn_reflns_limit_k_max 31
_diffrn_reflns_limit_k_min -31
_diffrn_reflns_limit_l_max 22
_diffrn_reflns_limit_l_min -22
_diffrn_reflns_number 65007
_diffrn_reflns_theta_max 26.0
_diffrn_standards_decay_% 0
_exptl_absorpt_coefficient_mu 1.118
_exptl_absorpt_correction_T_max .9210
_exptl_absorpt_correction_T_min .8724
_exptl_absorpt_correction_type numerical
_exptl_absorpt_process_details 'XRED; Stoe & Cie, 1999'
_exptl_crystal_colour colorless
_exptl_crystal_density_diffrn 1.400
_exptl_crystal_density_meas ?
_exptl_crystal_description needle
_exptl_crystal_size_max .38
_exptl_crystal_size_mid .095
_exptl_crystal_size_min .076
_refine_diff_density_max .894
_refine_diff_density_min -.659
_refine_ls_extinction_method none
_refine_ls_goodness_of_fit_ref 1.219
_refine_ls_hydrogen_treatment noref
_refine_ls_number_parameters 778
_refine_ls_number_reflns 8575
_refine_ls_R_factor_gt .033
_refine_ls_shift/su_max .002
_refine_ls_structure_factor_coef F
_refine_ls_weighting_details \w=1/[\s^2^(Fo)+0.0002(Fo^2^)]
_refine_ls_weighting_scheme calc
_refine_ls_wR_factor_ref .035
_reflns_number_gt 8091
_reflns_number_total 12398
_reflns_threshold_expression 'refl observed if Fo > 3.99 \s(Fo)'
_cod_data_source_file b307413g.txt
_cod_data_source_block Amides-9
_cod_depositor_comments
;
The following automatic conversions were performed:

'_exptl_crystal_density_meas' value 'not_measured' was changed to '?'
- the value is perceived as not measured.

Automatic conversion script
Id: cif_fix_values 3008 2015-01-20 13:52:24Z robertas 
;
_cod_original_cell_volume 6691.0(6)
_cod_original_sg_symbol_H-M 'P 21/n'
_cod_original_formula_sum 'C47 H78 Eu F9 N6 O16.5 S3 '
_cod_database_code 7013388

loop_
_symmetry_equiv_pos_as_xyz
+x,+y,+z
1/2-x,1/2+y,1/2-z
-x,-y,-z
1/2+x,1/2-y,1/2+z

loop_
_atom_site_label
_atom_site_fract_x
_atom_site_fract_y
_atom_site_fract_z
_atom_site_U_iso_or_equiv
_atom_site_occupancy
_atom_site_adp_type
Eu1 .85751(2) .256570(10) .478070(10) .02414(9) 1.00000 Uani
O1a .8553(3) .31861(9) .57560(16) .0320(15) 1.00000 Uani
O2a .9066(3) .27398(9) .36284(16) .0311(15) 1.00000 Uani
N1a .9202(3) .35070(11) .46217(18) .0257(16) 1.00000 Uani
N2a .8863(3) .39372(11) .64141(19) .0287(17) 1.00000 Uani
N3a 1.0152(3) .31328(12) .3086(2) .0324(18) 1.00000 Uani
C1a .8980(3) .38895(13) .5065(3) .0255(19) 1.00000 Uani
C2a .8815(3) .44087(14) .4809(3) .030(3) 1.00000 Uani
C3a .8909(4) .45262(14) .4095(3) .030(3) 1.00000 Uani
C4a .9182(4) .41367(14) .3648(3) .029(3) 1.00000 Uani
C5a .9335(3) .36293(13) .3945(3) .0258(19) 1.00000 Uani
C6a .8801(3) .36608(13) .5786(3) .026(2) 1.00000 Uani
C7a .8523(4) .37037(15) .7059(3) .035(3) 1.00000 Uani
C8a .7505(4) .35548(18) .6864(3) .046(3) 1.00000 Uani
C9a .9133(5) .32463(18) .7420(3) .051(3) 1.00000 Uani
C10a .9323(4) .44631(15) .6541(3) .035(3) 1.00000 Uani
C11a .8612(4) .48896(16) .6606(3) .047(3) 1.00000 Uani
C12a 1.0114(4) .4456(3) .7214(3) .052(3) 1.00000 Uani
C13a .9537(3) .31402(14) .3522(3) .027(2) 1.00000 Uani
C14a 1.0282(4) .26421(16) .2656(3) .044(3) 1.00000 Uani
C15a 1.0669(5) .2190(2) .3172(4) .065(4) 1.00000 Uani
C16a .9417(4) .2499(2) .2100(3) .058(3) 1.00000 Uani
C17a 1.0805(4) .35772(16) .3040(3) .036(3) 1.00000 Uani
C18a 1.0597(5) .38259(18) .2270(3) .050(3) 1.00000 Uani
C19a 1.1817(4) .3404(3) .3255(4) .054(3) 1.00000 Uani
O1b .8832(3) .16962(9) .43159(16) .0297(14) 1.00000 Uani
O2b .7331(2) .31753(10) .42127(16) .0308(15) 1.00000 Uani
N1b .7334(3) .21942(11) .36933(19) .0264(16) 1.00000 Uani
N2b .8351(3) .09261(11) .3729(2) .0306(17) 1.00000 Uani
N3b .5751(3) .32126(12) .3847(3) .0349(19) 1.00000 Uani
C1b .7567(3) .17798(13) .3312(3) .028(2) 1.00000 Uani
C2b .7225(4) .17188(14) .2551(3) .034(3) 1.00000 Uani
C3b .6581(4) .20796(16) .2198(3) .036(3) 1.00000 Uani
C4b .6276(3) .24832(15) .2601(3) .033(2) 1.00000 Uani
C5b .6677(3) .25315(13) .3346(3) .0273(18) 1.00000 Uani
C6b .8293(3) .14482(13) .3812(3) .027(2) 1.00000 Uani
C7b .9137(4) .06301(15) .4203(3) .038(3) 1.00000 Uani
C8b .9041(4) .06230(16) .5020(3) .043(3) 1.00000 Uani
C9b 1.0067(4) .08280(17) .4085(3) .044(3) 1.00000 Uani
C10b .7634(4) .06038(15) .3237(3) .039(3) 1.00000 Uani
C11b .7182(4) .02133(16) .3682(4) .048(3) 1.00000 Uani
C12b .8041(5) .03418(18) .2621(3) .051(3) 1.00000 Uani
C13b .6580(4) .29986(14) .3841(3) .029(3) 1.00000 Uani
C14b .5696(4) .37290(18) .4231(4) .049(3) 1.00000 Uani
C15b .6024(5) .3689(3) .5073(4) .068(4) 1.00000 Uani
C16b .6186(5) .41597(18) .3876(5) .067(4) 1.00000 Uani
C17b .4859(4) .29382(16) .3552(3) .040(3) 1.00000 Uani
C18b .4345(4) .2820(2) .4173(4) .055(4) 1.00000 Uani
C19b .4272(4) .32486(19) .2922(4) .049(3) 1.00000 Uani
S1c .67008(9) .20331(4) .57357(7) .0382(6) 1.00000 Uani
O1c .7160(3) .23452(11) .52447(17) .0366(15) 1.00000 Uani
O2c .5889(3) .22663(14) .5911(3) .057(3) 1.00000 Uani
O3c .7339(3) .17983(15) .6343(3) .058(3) 1.00000 Uani
C1c .6258(5) .14750(19) .5134(4) .056(4) 1.00000 Uani
F1c .6952(4) .12287(13) .4913(3) .093(3) 1.00000 Uani
F2c .5824(4) .11344(13) .5487(3) .089(3) 1.00000 Uani
F3c .5684(4) .16391(16) .4527(3) .087(3) 1.00000 Uani
O1w .9005(3) .20328(12) .59030(19) .0388(18) 1.00000 Uani
O2w 1.0267(3) .25309(12) .51397(19) .0403(16) 1.00000 Uani
S1d 1.62716(9) .37142(4) .11437(8) .0457(7) 1.00000 Uani
O1d 1.6390(4) .33524(16) .0560(3) .083(3) 1.00000 Uani
O2d 1.5585(3) .35389(14) .1542(3) .061(3) 1.00000 Uani
O3d 1.6238(3) .42506(12) .0927(3) .066(3) 1.00000 Uani
C1d 1.7357(5) .3676(3) .1824(5) .072(4) 1.00000 Uani
F1d 1.7548(3) .32090(19) .2073(4) .149(4) 1.00000 Uani
F2d 1.7308(5) .4006(3) .2399(3) .136(5) 1.00000 Uani
F3d 1.8071(3) .38477(15) .1546(3) .096(3) 1.00000 Uani
S1e 1.15973(8) .39276(4) .53739(7) .0370(6) 1.00000 Uani
O1e 1.1428(4) .40532(16) .6098(3) .067(3) 1.00000 Uani
O2e 1.1482(3) .33845(12) .5165(3) .067(3) 1.00000 Uani
O3e 1.1214(3) .42912(13) .4805(3) .057(3) 1.00000 Uani
C1e 1.2839(5) .4026(3) .5477(4) .055(4) 1.00000 Uani
F1e 1.3324(3) .37261(18) .6011(3) .098(3) 1.00000 Uani
F2e 1.3139(3) .39280(16) .4855(3) .087(3) 1.00000 Uani
F3e 1.3067(3) .45240(14) .5665(3) .088(3) 1.00000 Uani
O1f 1.3330(6) .4502(2) .3039(5) .123(5) 1.00000 Uani
C1f 1.3230(7) .4509(3) .2248(7) .106(7) 1.00000 Uani
C2f 1.4114(9) .4756(4) .2119(7) .128(8) 1.00000 Uani
C3f 1.4298(8) .5153(4) .2728(7) .121(8) 1.00000 Uani
C4f 1.3879(7) .4920(4) .3330(6) .101(6) 1.00000 Uani
O1g 1.3432(10) .0663(5) .3599(5) .094(7) .50000 Uani
C1g 1.2948(15) .0973(9) .3931(11) .111(13) .50000 Uani
C2g 1.3158(19) .0779(10) .4738(11) .142(18) .50000 Uani
C3g 1.3697(14) .0400(10) .4753(10) .109(13) .50000 Uani
C4g 1.4028(12) .0377(6) .4085(9) .083(10) .50000 Uani
H2a .86357 .46821 .51317 .05000 1.00000 Uiso
H3a .87855 .48847 .39002 .05000 1.00000 Uiso
H4a .92622 .42156 .31411 .05000 1.00000 Uiso
H7a .85733 .39831 .74330 .05000 1.00000 Uiso
H81a .74190 .32955 .64597 .05000 1.00000 Uiso
H82a .71410 .38711 .67004 .05000 1.00000 Uiso
H83a .72813 .34007 .72878 .05000 1.00000 Uiso
H91a .97651 .33775 .75955 .05000 1.00000 Uiso
H92a .91384 .29702 .70470 .05000 1.00000 Uiso
H93a .89080 .30927 .78436 .05000 1.00000 Uiso
H10a .95984 .45469 .61097 .05000 1.00000 Uiso
H111a .83100 .48065 .70236 .05000 1.00000 Uiso
H112a .81430 .49004 .61441 .05000 1.00000 Uiso
H113a .89132 .52350 .66890 .05000 1.00000 Uiso
H121a 1.05742 .41942 .71326 .05000 1.00000 Uiso
H122a .98667 .43591 .76550 .05000 1.00000 Uiso
H123a 1.04157 .48017 .72977 .05000 1.00000 Uiso
H14a 1.07538 .27178 .23592 .05000 1.00000 Uiso
H151a 1.02371 .21131 .35030 .05000 1.00000 Uiso
H152a 1.12712 .22958 .34694 .05000 1.00000 Uiso
H153a 1.07546 .18702 .28921 .05000 1.00000 Uiso
H161a .92550 .27921 .17495 .05000 1.00000 Uiso
H162a .89073 .24401 .23662 .05000 1.00000 Uiso
H163a .95001 .21794 .18196 .05000 1.00000 Uiso
H17a 1.07091 .38460 .34026 .05000 1.00000 Uiso
H181a .99574 .39601 .21699 .05000 1.00000 Uiso
H182a 1.06637 .35587 .18983 .05000 1.00000 Uiso
H183a 1.10243 .41181 .22396 .05000 1.00000 Uiso
H191a 1.19293 .31234 .29162 .05000 1.00000 Uiso
H192a 1.19321 .32706 .37656 .05000 1.00000 Uiso
H193a 1.22449 .36967 .32240 .05000 1.00000 Uiso
H2b .74353 .14272 .22749 .05000 1.00000 Uiso
H3b .63388 .20498 .16619 .05000 1.00000 Uiso
H4b .57926 .27279 .23647 .05000 1.00000 Uiso
H7b .91036 .02606 .40420 .05000 1.00000 Uiso
H81b .84525 .04517 .50577 .05000 1.00000 Uiso
H82b .90392 .09866 .52010 .05000 1.00000 Uiso
H83b .95530 .04299 .53292 .05000 1.00000 Uiso
H91b 1.01236 .12036 .42142 .05000 1.00000 Uiso
H92b 1.01028 .07828 .35603 .05000 1.00000 Uiso
H93b 1.05797 .06353 .43939 .05000 1.00000 Uiso
H10b .71375 .08390 .29923 .05000 1.00000 Uiso
H111b .68877 .04073 .40366 .05000 1.00000 Uiso
H112b .76603 -.00220 .39545 .05000 1.00000 Uiso
H113b .67101 .00011 .33586 .05000 1.00000 Uiso
H121b .85574 .01129 .28465 .05000 1.00000 Uiso
H122b .82672 .06150 .23234 .05000 1.00000 Uiso
H123b .75684 .01294 .22974 .05000 1.00000 Uiso
H14b .50405 .38312 .41628 .05000 1.00000 Uiso
H151b .66725 .35682 .51786 .05000 1.00000 Uiso
H152b .56367 .34311 .52692 .05000 1.00000 Uiso
H153b .59892 .40268 .53261 .05000 1.00000 Uiso
H161b .58887 .41945 .33492 .05000 1.00000 Uiso
H162b .68395 .40630 .39123 .05000 1.00000 Uiso
H163b .61492 .44980 .41262 .05000 1.00000 Uiso
H17b .49971 .25993 .33410 .05000 1.00000 Uiso
H181b .42145 .31510 .44086 .05000 1.00000 Uiso
H182b .47308 .25933 .45429 .05000 1.00000 Uiso
H183b .37556 .26389 .39794 .05000 1.00000 Uiso
H191b .46167 .32894 .25201 .05000 1.00000 Uiso
H192b .41379 .35971 .31081 .05000 1.00000 Uiso
H193b .36831 .30678 .27289 .05000 1.00000 Uiso
H11f 1.26909 .47215 .20192 .05000 1.00000 Uiso
H12f 1.31599 .41502 .20459 .05000 1.00000 Uiso
H21f 1.40252 .49242 .16275 .05000 1.00000 Uiso
H22f 1.46139 .44944 .21616 .05000 1.00000 Uiso
H31f 1.40083 .54903 .25669 .05000 1.00000 Uiso
H32f 1.49690 .52023 .29020 .05000 1.00000 Uiso
H41f 1.34989 .51847 .35173 .05000 1.00000 Uiso
H42f 1.43673 .47949 .37334 .05000 1.00000 Uiso
H11g 1.22864 .09546 .37086 .05000 .50000 Uiso
H12g 1.31585 .13428 .39139 .05000 .50000 Uiso
H21g 1.25442 .06547 .48505 .05000 .50000 Uiso
H22g 1.33881 .10612 .50645 .05000 .50000 Uiso
H31g 1.33842 .00715 .48323 .05000 .50000 Uiso
H32g 1.42159 .04622 .51711 .05000 .50000 Uiso
H41g 1.40330 .00110 .39140 .05000 .50000 Uiso
H42g 1.46534 .05249 .41511 .05000 .50000 Uiso
H02w1 .866(5) .191(3) .607(4) .05000 1.00000 Uiso
H01w2 1.054(5) .276(3) .512(4) .05000 1.00000 Uiso
H01w1 .954(5) .186(2) .609(4) .05000 1.00000 Uiso
H02w2 1.060(4) .225(3) .520(3) .05000 1.00000 Uiso

loop_
_atom_site_aniso_label
_atom_site_aniso_U_11
_atom_site_aniso_U_22
_atom_site_aniso_U_33
_atom_site_aniso_U_12
_atom_site_aniso_U_13
_atom_site_aniso_U_23
Eu1 .02644(10) .02073(8) .02584(9) .00112(9) .00660(8) -.00011(9)
O1a .045(2) .0238(13) .0305(17) -.0023(12) .0149(16) -.0039(11)
O2a .0383(19) .0277(14) .0322(17) -.0027(11) .0187(16) -.0024(11)
N1a .026(2) .0270(16) .0246(18) .0019(13) .0058(17) -.0004(13)
N2a .032(3) .0266(16) .0286(19) .0010(14) .0081(18) -.0019(13)
N3a .034(3) .0314(17) .035(3) -.0018(14) .0134(19) -.0064(14)
C1a .026(3) .0258(18) .025(3) .0005(15) .0063(19) -.0015(15)
C2a .034(3) .0257(18) .031(3) .0026(15) .007(3) .0003(16)
C3a .031(3) .0274(19) .032(3) .0030(16) .005(3) .0036(16)
C4a .031(3) .033(2) .024(3) .0010(16) .007(3) .0021(16)
C5a .024(3) .0255(18) .028(3) -.0009(15) .005(2) -.0004(15)
C6a .028(3) .0237(18) .026(3) .0038(15) .005(2) -.0022(15)
C7a .044(3) .034(3) .029(3) .0004(18) .012(3) -.0001(17)
C8a .051(4) .050(3) .043(3) -.010(3) .023(3) -.002(3)
C9a .072(5) .046(3) .035(3) .015(3) .011(3) .009(2)
C10a .044(3) .031(2) .031(3) -.0095(18) .011(3) -.0073(17)
C11a .066(4) .031(3) .050(4) .001(3) .025(3) -.004(2)
C12a .048(4) .069(4) .039(3) -.018(3) .008(3) -.010(3)
C13a .029(3) .0264(18) .025(3) .0007(16) .007(2) .0010(15)
C14a .054(4) .035(3) .051(3) -.003(2) .032(3) -.013(2)
C15a .078(5) .044(3) .087(5) .019(3) .049(5) .001(3)
C16a .070(4) .056(3) .054(3) -.016(3) .030(3) -.027(3)
C17a .040(3) .037(3) .036(3) -.0094(19) .020(3) -.0066(18)
C18a .069(4) .045(3) .043(3) -.011(3) .028(3) -.006(3)
C19a .038(4) .068(4) .059(4) -.006(3) .020(3) -.011(3)
O1b .0325(18) .0221(13) .0326(17) .0027(11) .0016(15) -.0042(11)
O2b .0284(18) .0286(14) .0336(17) .0046(12) .0015(15) -.0010(11)
N1b .027(3) .0241(15) .0293(19) .0000(13) .0077(17) -.0013(13)
N2b .034(3) .0229(15) .032(2) .0031(14) -.0012(18) -.0014(13)
N3b .028(3) .0299(17) .044(3) .0076(14) .001(2) -.0067(15)
C1b .033(3) .0219(18) .031(3) .0028(15) .011(3) -.0013(15)
C2b .041(3) .0255(19) .034(3) .0018(17) .006(3) .0007(16)
C3b .041(3) .037(3) .030(3) .0026(18) .005(3) -.0003(17)
C4b .036(3) .030(2) .032(2) .0053(18) .003(2) .0048(17)
C5b .026(3) .0225(18) .033(2) .0013(16) .0045(18) .0022(16)
C6b .031(3) .0227(18) .030(3) .0044(16) .009(3) .0007(15)
C7b .039(3) .025(2) .043(3) .0071(17) -.005(3) -.0021(17)
C8b .047(4) .035(3) .043(3) .002(2) -.003(3) .0089(19)
C9b .035(3) .043(3) .051(4) .0118(19) .001(3) -.001(2)
C10b .041(3) .026(2) .042(3) .0045(18) -.007(3) -.0038(17)
C11b .045(4) .029(3) .062(4) -.0017(19) -.005(3) .000(2)
C12b .064(4) .040(3) .044(3) .008(3) -.003(3) -.010(3)
C13b .032(3) .0248(18) .032(3) .0046(16) .007(3) .0011(16)
C14b .036(3) .042(3) .063(4) .014(3) -.005(3) -.024(3)
C15b .058(5) .078(4) .066(5) .024(3) .006(4) -.033(4)
C16b .054(4) .031(3) .108(6) .012(3) -.004(4) -.012(3)
C17b .031(3) .039(3) .050(3) .0039(18) .006(3) -.011(2)
C18b .042(4) .057(3) .070(4) .003(3) .021(4) -.004(3)
C19b .033(3) .056(3) .054(4) .007(3) -.000(3) -.012(3)
S1c .0397(8) .0439(6) .0343(7) -.0049(5) .0155(6) .0010(5)
O1c .0348(18) .0403(16) .0382(17) -.0020(12) .0161(16) .0046(12)
O2c .052(3) .067(3) .062(3) .0021(17) .033(3) -.0043(17)
O3c .050(3) .081(3) .044(3) -.0075(19) .011(3) .0266(18)
C1c .061(5) .053(3) .057(4) -.015(3) .024(4) -.001(3)
F1c .123(4) .0554(19) .118(4) -.004(2) .067(4) -.025(2)
F2c .121(4) .069(3) .089(3) -.052(3) .049(3) -.0116(19)
F3c .092(4) .108(3) .056(3) -.038(3) -.002(3) -.013(2)
O1w .038(3) .0401(17) .038(2) .0069(14) .0071(18) .0129(13)
O2w .0284(17) .0293(16) .062(3) .0012(13) .0054(16) .0067(15)
S1d .0400(8) .0339(6) .0582(9) -.0061(5) -.0030(7) .0056(5)
O1d .081(4) .067(3) .108(4) -.029(3) .031(4) -.038(3)
O2d .048(3) .064(3) .067(3) -.0121(17) .002(3) .0100(18)
O3d .061(3) .0378(18) .087(4) -.0134(16) -.018(3) .0171(18)
C1d .046(4) .061(4) .102(6) -.007(3) -.001(4) .031(4)
F1d .053(3) .114(4) .259(8) -.006(3) -.022(4) .134(5)
F2d .108(5) .198(6) .082(4) -.012(4) -.033(4) -.028(4)
F3d .040(3) .094(3) .143(5) -.0138(18) -.006(3) .053(3)
S1e .0361(8) .0334(5) .0423(8) .0009(5) .0098(7) .0035(5)
O1e .069(4) .088(3) .051(3) .016(3) .028(3) .009(2)
O2e .049(3) .0337(16) .119(4) -.0075(17) .022(3) -.006(3)
O3e .062(3) .0505(19) .054(3) .0047(17) .002(3) .0163(17)
C1e .046(4) .061(4) .059(4) -.007(3) .011(4) -.010(3)
F1e .050(3) .124(4) .111(4) .019(3) -.008(3) .019(3)
F2e .062(3) .121(3) .089(3) -.021(3) .043(3) -.034(3)
F3e .076(3) .077(3) .111(4) -.035(2) .019(3) -.032(3)
O1f .174(7) .069(4) .155(7) -.002(4) .103(6) .003(4)
C1f .106(8) .068(5) .147(10) .015(5) .029(7) .025(5)
C2f .172(12) .094(7) .137(10) .006(7) .082(9) .029(6)
C3f .127(9) .088(6) .165(11) -.012(6) .069(8) .016(6)
C4f .083(6) .089(6) .138(9) .028(5) .036(6) .018(5)
O1g .139(11) .119(8) .032(5) .016(8) .037(7) .033(5)
C1g .104(15) .150(16) .072(12) .007(12) .003(11) .067(12)
C2g .19(3) .20(3) .072(13) .043(18) .108(16) .007(13)
C3g .090(15) .194(19) .051(9) -.008(13) .032(10) .037(11)
C4g .092(12) .099(10) .060(9) -.019(9) .020(9) .016(8)

loop_
_atom_type_symbol
_atom_type_scat_source
_atom_type_scat_dispersion_real
_atom_type_scat_dispersion_imag
C Int._Tables_Vol_IV_Tables_2.2B_and_2.3.1 .002 .002
H Int._Tables_Vol_IV_Tables_2.2B_and_2.3.1 0 0
N Int._Tables_Vol_IV_Tables_2.2B_and_2.3.1 .004 .003
O Int._Tables_Vol_IV_Tables_2.2B_and_2.3.1 .008 .006
S Int._Tables_Vol_IV_Tables_2.2B_and_2.3.1 .11 .124
F Int._Tables_Vol_IV_Tables_2.2B_and_2.3.1 .014 .01
Eu Int._Tables_Vol_IV_Tables_2.2B_and_2.3.1 -.542 3.669

loop_
_geom_angle_atom_site_label_1
_geom_angle_atom_site_label_2
_geom_angle_atom_site_label_3
_geom_angle_site_symmetry_1
_geom_angle_site_symmetry_2
_geom_angle_site_symmetry_3
_geom_angle
O1a Eu1 O2a . . . 126.02(9)
O1a Eu1 N1a . . . 62.29(11)
O1a Eu1 O1b . . . 152.92(9)
O1a Eu1 O2b . . . 77.61(10)
O1a Eu1 N1b . . . 134.66(11)
O1a Eu1 O1c . . . 75.78(11)
O1a Eu1 O1w . . . 76.84(10)
O1a Eu1 O2w . . . 89.10(11)
O2a Eu1 N1a . . . 63.78(10)
O2a Eu1 O1b . . . 76.31(10)
O2a Eu1 O2b . . . 80.72(10)
O2a Eu1 N1b . . . 71.26(11)
O2a Eu1 O1c . . . 139.94(10)
O2a Eu1 O1w . . . 140.43(12)
O2a Eu1 O2w . . . 77.23(11)
N1a Eu1 O1b . . . 135.66(12)
N1a Eu1 O2b . . . 68.00(10)
N1a Eu1 N1b . . . 117.25(10)
N1a Eu1 O1c . . . 126.17(11)
N1a Eu1 O1w . . . 124.44(11)
N1a Eu1 O2w . . . 72.50(11)
O1b Eu1 O2b . . . 125.23(9)
O1b Eu1 N1b . . . 62.25(10)
O1b Eu1 O1c . . . 96.63(11)
O1b Eu1 O1w . . . 76.11(11)
O1b Eu1 O2w . . . 80.87(11)
O2b Eu1 N1b . . . 63.41(9)
O2b Eu1 O1c . . . 71.43(10)
O2b Eu1 O1w . . . 138.77(13)
O2b Eu1 O2w . . . 140.12(10)
N1b Eu1 O1c . . . 70.71(11)
N1b Eu1 O1w . . . 118.21(11)
N1b Eu1 O2w . . . 135.76(12)
O1c Eu1 O1w . . . 71.25(12)
O1c Eu1 O2w . . . 141.45(11)
O1w Eu1 O2w . . . 70.84(13)
Eu1 O1a C6a . . . 128.2(3)
Eu1 O2a C13a . . . 123.4(3)
Eu1 N1a C1a . . . 117.5(3)
Eu1 N1a C5a . . . 116.1(3)
C1a N1a C5a . . . 119.5(4)
C6a N2a C7a . . . 119.8(4)
C6a N2a C10a . . . 123.8(4)
C7a N2a C10a . . . 116.3(4)
C13a N3a C14a . . . 120.1(4)
C13a N3a C17a . . . 123.2(4)
C14a N3a C17a . . . 116.4(4)
N1a C1a C2a . . . 121.4(4)
N1a C1a C6a . . . 110.8(3)
C2a C1a C6a . . . 127.1(4)
C1a C2a C3a . . . 118.6(4)
C2a C3a C4a . . . 120.1(4)
C3a C4a C5a . . . 117.9(4)
N1a C5a C4a . . . 122.4(4)
N1a C5a C13a . . . 111.4(3)
C4a C5a C13a . . . 125.8(4)
O1a C6a N2a . . . 120.8(4)
O1a C6a C1a . . . 115.3(4)
N2a C6a C1a . . . 123.9(4)
N2a C7a C8a . . . 112.4(4)
N2a C7a C9a . . . 112.6(5)
C8a C7a C9a . . . 112.3(4)
N2a C10a C11a . . . 110.5(4)
N2a C10a C12a . . . 111.5(4)
C11a C10a C12a . . . 111.8(4)
O2a C13a N3a . . . 122.9(4)
O2a C13a C5a . . . 114.1(4)
N3a C13a C5a . . . 123.1(4)
N3a C14a C15a . . . 111.6(5)
N3a C14a C16a . . . 112.0(4)
C15a C14a C16a . . . 113.6(4)
N3a C17a C18a . . . 110.5(4)
N3a C17a C19a . . . 111.9(4)
C18a C17a C19a . . . 111.6(5)
Eu1 O1b C6b . . . 126.4(3)
Eu1 O2b C13b . . . 120.3(3)
Eu1 N1b C1b . . . 118.0(3)
Eu1 N1b C5b . . . 117.4(3)
C1b N1b C5b . . . 118.8(4)
C6b N2b C7b . . . 119.1(4)
C6b N2b C10b . . . 124.1(4)
C7b N2b C10b . . . 116.6(3)
C13b N3b C14b . . . 119.6(4)
C13b N3b C17b . . . 123.1(4)
C14b N3b C17b . . . 117.0(4)
N1b C1b C2b . . . 121.9(4)
N1b C1b C6b . . . 109.9(4)
C2b C1b C6b . . . 128.0(4)
C1b C2b C3b . . . 118.3(4)
C2b C3b C4b . . . 120.0(4)
C3b C4b C5b . . . 118.2(4)
N1b C5b C4b . . . 122.4(4)
N1b C5b C13b . . . 110.8(4)
C4b C5b C13b . . . 126.0(4)
O1b C6b N2b . . . 122.2(4)
O1b C6b C1b . . . 115.6(3)
N2b C6b C1b . . . 122.2(4)
N2b C7b C8b . . . 111.3(5)
N2b C7b C9b . . . 111.5(4)
C8b C7b C9b . . . 113.8(4)
N2b C10b C11b . . . 111.4(4)
N2b C10b C12b . . . 110.7(5)
C11b C10b C12b . . . 112.9(4)
O2b C13b N3b . . . 123.6(4)
O2b C13b C5b . . . 115.3(4)
N3b C13b C5b . . . 121.0(4)
N3b C14b C15b . . . 112.5(5)
N3b C14b C16b . . . 110.6(5)
C15b C14b C16b . . . 113.4(5)
N3b C17b C18b . . . 110.7(4)
N3b C17b C19b . . . 111.2(4)
C18b C17b C19b . . . 112.5(5)
O1c S1c O2c . . . 115.1(3)
O1c S1c O3c . . . 113.1(3)
O1c S1c C1c . . . 101.5(3)
O2c S1c O3c . . . 116.4(3)
O2c S1c C1c . . . 104.0(3)
O3c S1c C1c . . . 104.3(3)
Eu1 O1c S1c . . . 149.41(18)
S1c C1c F1c . . . 110.2(5)
S1c C1c F2c . . . 111.1(5)
S1c C1c F3c . . . 110.8(4)
F1c C1c F2c . . . 108.5(5)
F1c C1c F3c . . . 106.9(6)
F2c C1c F3c . . . 109.2(6)
Eu1 O1w H02w1 . . . 122(5)
Eu1 O1w H01w1 . . . 130(4)
H02w1 O1w H01w1 . . . 105(6)
Eu1 O2w H01w2 . . . 120(5)
Eu1 O2w H02w2 . . . 126(4)
H01w2 O2w H02w2 . . . 112(7)
O1d S1d O2d . . . 112.4(3)
O1d S1d O3d . . . 113.9(3)
O1d S1d C1d . . . 104.9(4)
O2d S1d O3d . . . 117.0(3)
O2d S1d C1d . . . 104.1(4)
O3d S1d C1d . . . 102.8(3)
S1d C1d F1d . . . 113.3(5)
S1d C1d F2d . . . 109.0(5)
S1d C1d F3d . . . 111.7(6)
F1d C1d F2d . . . 109.5(8)
F1d C1d F3d . . . 107.8(6)
F2d C1d F3d . . . 105.2(6)
O1e S1e O2e . . . 115.4(3)
O1e S1e O3e . . . 114.8(3)
O1e S1e C1e . . . 103.1(3)
O2e S1e O3e . . . 114.7(3)
O2e S1e C1e . . . 103.0(3)
O3e S1e C1e . . . 103.4(3)
S1e C1e F1e . . . 112.4(5)
S1e C1e F2e . . . 112.4(4)
S1e C1e F3e . . . 110.7(5)
F1e C1e F2e . . . 107.7(5)
F1e C1e F3e . . . 106.3(5)
F2e C1e F3e . . . 106.9(6)
C1f O1f C4f . . . 108.7(8)
O1f C1f C2f . . . 104.2(8)
C1f C2f C3f . . . 101.5(10)
C2f C3f C4f . . . 104.3(9)
O1f C4f C3f . . . 108.5(9)
C1g O1g C4g . . . 111.5(13)
O1g C1g C2g . . . 103.6(17)
C1g C2g C3g . . . 106(2)
C2g C3g C4g . . . 109.9(18)
O1g C4g C3g . . . 105.4(15)

loop_
_geom_bond_atom_site_label_1
_geom_bond_atom_site_label_2
_geom_bond_site_symmetry_1
_geom_bond_site_symmetry_2
_geom_bond_distance
Eu1 O1a . . 2.386(3)
Eu1 O2a . . 2.403(4)
Eu1 N1a . . 2.594(3)
Eu1 O1b . . 2.419(3)
Eu1 O2b . . 2.463(3)
Eu1 N1b . . 2.600(4)
Eu1 O1c . . 2.459(4)
Eu1 O1w . . 2.438(4)
Eu1 O2w . . 2.444(3)
O1a C6a . . 1.255(5)
O2a C13a . . 1.265(5)
N1a C1a . . 1.345(6)
N1a C5a . . 1.331(6)
N2a C6a . . 1.335(6)
N2a C7a . . 1.492(6)
N2a C10a . . 1.492(5)
N3a C13a . . 1.317(7)
N3a C14a . . 1.505(6)
N3a C17a . . 1.493(6)
C1a C2a . . 1.402(5)
C1a C6a . . 1.513(6)
C2a C3a . . 1.377(7)
C3a C4a . . 1.391(6)
C4a C5a . . 1.397(5)
C5a C13a . . 1.522(6)
C7a C8a . . 1.515(8)
C7a C9a . . 1.534(7)
C10a C11a . . 1.524(7)
C10a C12a . . 1.520(7)
C14a C15a . . 1.523(8)
C14a C16a . . 1.510(7)
C17a C18a . . 1.521(7)
C17a C19a . . 1.526(8)
O1b C6b . . 1.260(5)
O2b C13b . . 1.259(5)
N1b C1b . . 1.343(6)
N1b C5b . . 1.351(5)
N2b C6b . . 1.337(5)
N2b C7b . . 1.503(6)
N2b C10b . . 1.488(6)
N3b C13b . . 1.334(6)
N3b C14b . . 1.497(6)
N3b C17b . . 1.489(6)
C1b C2b . . 1.396(6)
C1b C6b . . 1.516(6)
C2b C3b . . 1.383(6)
C3b C4b . . 1.386(7)
C4b C5b . . 1.382(6)
C5b C13b . . 1.515(6)
C7b C8b . . 1.532(8)
C7b C9b . . 1.510(8)
C10b C11b . . 1.517(8)
C10b C12b . . 1.528(8)
C14b C15b . . 1.527(9)
C14b C16b . . 1.522(9)
C17b C18b . . 1.514(9)
C17b C19b . . 1.518(7)
S1c O1c . . 1.459(4)
S1c O2c . . 1.424(5)
S1c O3c . . 1.436(4)
S1c C1c . . 1.833(6)
C1c F1c . . 1.325(9)
C1c F2c . . 1.315(8)
C1c F3c . . 1.325(8)
O1w H02w1 . . .71(7)
O1w H01w1 . . .91(6)
O2w H01w2 . . .72(6)
O2w H02w2 . . .85(6)
S1d O1d . . 1.445(6)
S1d O2d . . 1.427(5)
S1d O3d . . 1.415(4)
S1d C1d . . 1.824(7)
C1d F1d . . 1.279(8)
C1d F2d . . 1.359(10)
C1d F3d . . 1.327(9)
S1e O1e . . 1.433(5)
S1e O2e . . 1.430(4)
S1e O3e . . 1.422(4)
S1e C1e . . 1.813(7)
C1e F1e . . 1.330(8)
C1e F2e . . 1.325(9)
C1e F3e . . 1.333(7)
O1f C1f . . 1.429(15)
O1f C4f . . 1.372(11)
C1f C2f . . 1.502(17)
C2f C3f . . 1.488(15)
C3f C4f . . 1.487(17)
O1g C1g . . 1.29(3)
O1g C4g . . 1.334(18)
C1g C2g . . 1.53(3)
C2g C3g . . 1.24(4)
C3g C4g . . 1.40(3)

loop_
_geom_torsion_atom_site_label_1
_geom_torsion_atom_site_label_2
_geom_torsion_atom_site_label_3
_geom_torsion_atom_site_label_4
_geom_torsion_site_symmetry_1
_geom_torsion_site_symmetry_2
_geom_torsion_site_symmetry_3
_geom_torsion_site_symmetry_4
_geom_torsion
C5a N1a C1a C2a . . . . 5.1(6)
C5a N1a C1a C6a . . . . 176.4(4)
C1a N1a C5a C4a . . . . -5.3(6)
C1a N1a C5a C13a . . . . -177.5(4)
C7a N2a C6a O1a . . . . -7.8(6)
C7a N2a C6a C1a . . . . 169.9(4)
C10a N2a C6a O1a . . . . 167.6(4)
C10a N2a C6a C1a . . . . -14.8(7)
C6a N2a C7a C8a . . . . -58.4(5)
C6a N2a C7a C9a . . . . 69.6(5)
C10a N2a C7a C8a . . . . 125.9(4)
C10a N2a C7a C9a . . . . -106.1(5)
C6a N2a C10a C11a . . . . 113.7(5)
C6a N2a C10a C12a . . . . -121.3(5)
C7a N2a C10a C11a . . . . -70.8(5)
C7a N2a C10a C12a . . . . 54.2(6)
C14a N3a C13a O2a . . . . 3.4(6)
C14a N3a C13a C5a . . . . -177.0(4)
C17a N3a C13a O2a . . . . -171.0(4)
C17a N3a C13a C5a . . . . 8.6(6)
C13a N3a C14a C15a . . . . -65.5(6)
C13a N3a C14a C16a . . . . 63.2(6)
C17a N3a C14a C15a . . . . 109.2(5)
C17a N3a C14a C16a . . . . -122.1(5)
C13a N3a C17a C18a . . . . -114.7(5)
C13a N3a C17a C19a . . . . 120.3(5)
C14a N3a C17a C18a . . . . 70.8(5)
C14a N3a C17a C19a . . . . -54.3(6)
N1a C1a C2a C3a . . . . -1.9(7)
C6a C1a C2a C3a . . . . -171.6(4)
N1a C1a C6a O1a . . . . -24.7(6)
N1a C1a C6a N2a . . . . 157.5(4)
C2a C1a C6a O1a . . . . 146.0(5)
C2a C1a C6a N2a . . . . -31.8(7)
C1a C2a C3a C4a . . . . -1.3(7)
C2a C3a C4a C5a . . . . 1.2(7)
C3a C4a C5a N1a . . . . 2.1(7)
C3a C4a C5a C13a . . . . 173.2(4)
N1a C5a C13a O2a . . . . 38.6(5)
N1a C5a C13a N3a . . . . -141.1(4)
C4a C5a C13a O2a . . . . -133.4(5)
C4a C5a C13a N3a . . . . 47.0(6)
C5b N1b C1b C2b . . . . 6.8(7)
C5b N1b C1b C6b . . . . -178.5(4)
C1b N1b C5b C4b . . . . -3.9(6)
C1b N1b C5b C13b . . . . -174.4(4)
C7b N2b C6b O1b . . . . -5.8(7)
C7b N2b C6b C1b . . . . 174.9(5)
C10b N2b C6b O1b . . . . 168.6(5)
C10b N2b C6b C1b . . . . -10.7(8)
C6b N2b C7b C8b . . . . 68.6(6)
C6b N2b C7b C9b . . . . -59.6(6)
C10b N2b C7b C8b . . . . -106.3(5)
C10b N2b C7b C9b . . . . 125.6(5)
C6b N2b C10b C11b . . . . -115.8(5)
C6b N2b C10b C12b . . . . 117.6(5)
C7b N2b C10b C11b . . . . 58.7(6)
C7b N2b C10b C12b . . . . -67.8(5)
C14b N3b C13b O2b . . . . 8.2(7)
C14b N3b C13b C5b . . . . -168.9(4)
C17b N3b C13b O2b . . . . -165.5(5)
C17b N3b C13b C5b . . . . 17.4(7)
C13b N3b C14b C15b . . . . -66.9(7)
C13b N3b C14b C16b . . . . 61.1(6)
C17b N3b C14b C15b . . . . 107.2(6)
C17b N3b C14b C16b . . . . -124.8(5)
C13b N3b C17b C18b . . . . 114.3(5)
C13b N3b C17b C19b . . . . -119.9(5)
C14b N3b C17b C18b . . . . -59.6(5)
C14b N3b C17b C19b . . . . 66.2(6)
N1b C1b C2b C3b . . . . -4.4(7)
C6b C1b C2b C3b . . . . -177.9(5)
N1b C1b C6b O1b . . . . -30.5(6)
N1b C1b C6b N2b . . . . 148.9(5)
C2b C1b C6b O1b . . . . 143.7(5)
C2b C1b C6b N2b . . . . -36.9(8)
C1b C2b C3b C4b . . . . -1.2(7)
C2b C3b C4b C5b . . . . 4.0(7)
C3b C4b C5b N1b . . . . -1.5(7)
C3b C4b C5b C13b . . . . 167.5(5)
N1b C5b C13b O2b . . . . 39.8(5)
N1b C5b C13b N3b . . . . -142.8(4)
C4b C5b C13b O2b . . . . -130.3(5)
C4b C5b C13b N3b . . . . 47.0(7)
O1c S1c C1c F1c . . . . 58.6(5)
O1c S1c C1c F2c . . . . 178.9(4)
O1c S1c C1c F3c . . . . -59.5(6)
O2c S1c C1c F1c . . . . 178.4(4)
O2c S1c C1c F2c . . . . -61.4(5)
O2c S1c C1c F3c . . . . 60.3(6)
O3c S1c C1c F1c . . . . -59.2(5)
O3c S1c C1c F2c . . . . 61.1(5)
O3c S1c C1c F3c . . . . -177.3(5)
O1d S1d C1d F1d . . . . -57.7(7)
O1d S1d C1d F2d . . . . -179.9(5)
O1d S1d C1d F3d . . . . 64.3(5)
O2d S1d C1d F1d . . . . 60.5(7)
O2d S1d C1d F2d . . . . -61.7(6)
O2d S1d C1d F3d . . . . -177.5(5)
O3d S1d C1d F1d . . . . -177.1(7)
O3d S1d C1d F2d . . . . 60.7(6)
O3d S1d C1d F3d . . . . -55.1(6)
O1e S1e C1e F1e . . . . 58.2(5)
O1e S1e C1e F2e . . . . 180.0(4)
O1e S1e C1e F3e . . . . -60.5(5)
O2e S1e C1e F1e . . . . -62.1(6)
O2e S1e C1e F2e . . . . 59.6(5)
O2e S1e C1e F3e . . . . 179.2(5)
O3e S1e C1e F1e . . . . 178.1(5)
O3e S1e C1e F2e . . . . -60.2(5)
O3e S1e C1e F3e . . . . 59.4(5)
C4f O1f C1f C2f . . . . 29.6(9)
C1f O1f C4f C3f . . . . -10.6(10)
O1f C1f C2f C3f . . . . -35.9(9)
C1f C2f C3f C4f . . . . 29.3(10)
C2f C3f C4f O1f . . . . -12.8(11)
C4g O1g C1g C2g . . . . -11(3)
C1g O1g C4g C3g . . . . 18(2)
O1g C1g C2g C3g . . . . 0(3)
C1g C2g C3g C4g . . . . 12(3)
C2g C3g C4g O1g . . . . -19(3)
